data_1562987
loop_
_publ_author_name
'Liu, Yi'
'Yu, Ling-Min'
'Loo, Say Chye Joachim'
'Blair, Richard G.'
'Zhang, Qichun'

_publ_section_title
;
 Co-assembly of Zn(SPh)2 and organic linkers into helical and zig-zag
 polymer chains
;
_journal_name_full 'Journal of Solid State Chemistry'
_journal_page_first 283
_journal_page_last 286
_journal_paper_doi 10.1016/j.jssc.2012.03.044
_journal_volume 191
_journal_year 2012
_chemical_formula_sum 'C32 H28 N6 O2 S2 Zn'
_chemical_formula_weight 658.09
_space_group_IT_number 14
_space_group_name_Hall '-P 2ybc'
_space_group_name_H-M_alt 'P 1 21/c 1'
_symmetry_cell_setting monoclinic
_symmetry_space_group_name_H-M 'P 1 21/c 1'
_atom_sites_solution_primary direct
_atom_sites_solution_secondary difmap
_audit_creation_method SHELXL-97
_cell_angle_alpha 90.00
_cell_angle_beta 110.683(3)
_cell_angle_gamma 90.00
_cell_formula_units_Z 4
_cell_length_a 12.1788(8)
_cell_length_b 17.5654(12)
_cell_length_c 15.7273(11)
_cell_measurement_temperature 273(2)
_cell_measurement_theta_max 31.09
_cell_measurement_theta_min 2.13
_cell_volume 3147.6(4)
_computing_cell_refinement 'Siemens SMART & SAINT'
_computing_data_collection 'Siemens SMART'
_computing_data_reduction 'Siemens XPERP'
_computing_molecular_graphics 'Bruker SHELXTL'
_computing_publication_material 'Bruker SHELXTL'
_computing_structure_refinement 'SHELXL-97 (Sheldrick, 1997)'
_computing_structure_solution 'SHELXS-97 (Sheldrick, 1990)'
_diffrn_ambient_temperature 273(2)
_diffrn_measured_fraction_theta_full 0.997
_diffrn_measured_fraction_theta_max 0.997
_diffrn_measurement_device_type 'APEX II CCD detector'
_diffrn_measurement_method 'phi and omega scans'
_diffrn_radiation_monochromator graphite
_diffrn_radiation_source 'fine-focus sealed tube'
_diffrn_radiation_type MoK\a
_diffrn_radiation_wavelength 0.71073
_diffrn_reflns_av_R_equivalents 0.0344
_diffrn_reflns_av_sigmaI/netI 0.0298
_diffrn_reflns_limit_h_max 16
_diffrn_reflns_limit_h_min -17
_diffrn_reflns_limit_k_max 25
_diffrn_reflns_limit_k_min -25
_diffrn_reflns_limit_l_max 22
_diffrn_reflns_limit_l_min -22
_diffrn_reflns_number 79993
_diffrn_reflns_theta_full 31.09
_diffrn_reflns_theta_max 31.09
_diffrn_reflns_theta_min 2.13
_diffrn_standards_decay_% none
_diffrn_standards_interval_count none
_diffrn_standards_interval_time none
_diffrn_standards_number none
_exptl_absorpt_coefficient_mu 0.952
_exptl_absorpt_correction_T_max 0.803
_exptl_absorpt_correction_T_min 0.734
_exptl_absorpt_correction_type multi-scan
_exptl_absorpt_process_details 'SADABS(Sheldrick, 1996)'
_exptl_crystal_colour yellow
_exptl_crystal_density_diffrn 1.389
_exptl_crystal_density_method 'not measured'
_exptl_crystal_description block
_exptl_crystal_F_000 1360
_exptl_crystal_size_max 0.34
_exptl_crystal_size_mid 0.28
_exptl_crystal_size_min 0.23
_refine_diff_density_max 0.599
_refine_diff_density_min -0.352
_refine_diff_density_rms 0.077
_refine_ls_extinction_method none
_refine_ls_goodness_of_fit_ref 1.050
_refine_ls_hydrogen_treatment constra
_refine_ls_matrix_type full
_refine_ls_number_parameters 388
_refine_ls_number_reflns 10087
_refine_ls_number_restraints 0
_refine_ls_restrained_S_all 1.050
_refine_ls_R_factor_all 0.1027
_refine_ls_R_factor_gt 0.0574
_refine_ls_shift/su_max 0.066
_refine_ls_shift/su_mean 0.004
_refine_ls_structure_factor_coef Fsqd
_refine_ls_weighting_details 'calc w=1/[\s^2^(Fo^2^)+(0.1158P)^2^+0.5638P] where P=(Fo^2^+2Fc^2^)/3'
_refine_ls_weighting_scheme calc
_refine_ls_wR_factor_gt 0.1753
_refine_ls_wR_factor_ref 0.2073
_reflns_number_gt 5930
_reflns_number_total 10087
_reflns_threshold_expression >2sigma(I)
_cod_data_source_file JSSC-2012-191-283.CIF
_cod_data_source_block a
_cod_depositor_comments
;
The following automatic conversions were performed:

data item '_symmetry_cell_setting' value 'Monoclinic' was changed to
'monoclinic' in accordance with the built-in table derived from the
CIF Core dictionary named 'cif_core.dic' version 2.4.5 last updated
on 2014-11-21.

Automatic conversion script
Id: cif_fix_values 8369 2020-08-20 11:38:08Z andrius 
;
_cod_original_sg_symbol_H-M P2(1)/c
_cod_database_code 1562987

loop_
_symmetry_equiv_pos_as_xyz
'x, y, z'
'-x, y+1/2, -z+1/2'
'-x, -y, -z'
'x, -y-1/2, z-1/2'

loop_
_atom_site_label
_atom_site_type_symbol
_atom_site_fract_x
_atom_site_fract_y
_atom_site_fract_z
_atom_site_U_iso_or_equiv
_atom_site_adp_type
_atom_site_occupancy
_atom_site_symmetry_multiplicity
_atom_site_calc_flag
_atom_site_refinement_flags
_atom_site_disorder_assembly
_atom_site_disorder_group
Zn1 Zn 0.06383(3) 0.74054(2) 0.08544(2) 0.05269(14) Uani 1 1 d . . .
S2 S -0.04993(8) 0.65837(5) 0.12973(6) 0.0662(2) Uani 1 1 d . . .
S1 S 0.20235(9) 0.82574(5) 0.16621(6) 0.0734(3) Uani 1 1 d . . .
N6 N 0.20127(19) 0.49092(13) -0.21750(15) 0.0501(5) Uani 1 1 d . . .
N5 N 0.39017(19) 0.53623(13) -0.12856(15) 0.0512(5) Uani 1 1 d . . .
C32 C 0.5611(2) 0.49861(15) -0.16119(17) 0.0496(6) Uani 1 1 d . . .
C31 C 0.2534(2) 0.44973(16) -0.26267(18) 0.0511(6) Uani 1 1 d . . .
N4 N 0.13355(19) 0.67004(13) 0.01026(15) 0.0509(5) Uani 1 1 d . . .
C30 C 0.2239(2) 0.58088(14) -0.09532(18) 0.0468(5) Uani 1 1 d . . .
C29 C 0.2737(2) 0.53318(14) -0.15054(18) 0.0473(5) Uani 1 1 d . . .
C28 C 0.4327(2) 0.49387(15) -0.18016(18) 0.0494(6) Uani 1 1 d . . .
N3 N 0.3684(2) 0.44983(14) -0.24808(16) 0.0560(6) Uani 1 1 d . . .
N2 N 0.8016(2) 0.51222(16) -0.12642(19) 0.0651(7) Uani 1 1 d . . .
N1 N 0.0415(2) 0.30814(15) -0.47785(17) 0.0605(6) Uani 1 1 d . . .
C27 C 0.2923(2) 0.63515(17) -0.0368(2) 0.0577(7) Uani 1 1 d . . .
C26 C 0.1790(2) 0.40087(17) -0.33782(19) 0.0552(6) Uani 1 1 d . . .
C25 C 0.2446(3) 0.67936(17) 0.0137(2) 0.0578(7) Uani 1 1 d . . .
C24 C 0.6148(3) 0.45495(18) -0.2086(2) 0.0611(7) Uani 1 1 d . . .
C23 C -0.1449(3) 0.7190(2) 0.1619(2) 0.0631(7) Uani 1 1 d . . .
C22 C 0.7483(3) 0.5532(2) -0.0809(2) 0.0671(8) Uani 1 1 d . . .
C21 C 0.3008(3) 0.77283(18) 0.2580(2) 0.0636(8) Uani 1 1 d . . .
C20 C 0.6290(3) 0.54872(18) -0.0956(2) 0.0605(7) Uani 1 1 d . . .
C19 C 0.1077(2) 0.57151(17) -0.1001(2) 0.0568(7) Uani 1 1 d . . .
C18 C 0.0677(2) 0.61677(18) -0.0450(2) 0.0611(7) Uani 1 1 d . . .
C17 C 0.1585(3) 0.3097(2) -0.4546(3) 0.0729(9) Uani 1 1 d . . .
C16 C 0.2289(3) 0.3542(2) -0.3850(3) 0.0732(9) Uani 1 1 d . . .
C15 C 0.7361(3) 0.46371(19) -0.1875(2) 0.0660(8) Uani 1 1 d . . .
C14 C 0.0578(3) 0.3991(3) -0.3610(3) 0.0835(11) Uani 1 1 d . . .
C13 C 0.2630(4) 0.7182(2) 0.3050(3) 0.0776(10) Uani 1 1 d . . .
C12 C -0.3403(4) 0.7466(3) 0.1606(4) 0.0978(15) Uani 1 1 d . . .
C11 C 0.4994(4) 0.7547(3) 0.3618(4) 0.1018(16) Uani 1 1 d . . .
C10 C 0.4637(5) 0.7017(3) 0.4076(3) 0.1081(17) Uani 1 1 d . . .
C9 C -0.2647(3) 0.7005(2) 0.1321(2) 0.0755(9) Uani 1 1 d . . .
C8 C -0.1049(4) 0.7816(2) 0.2163(3) 0.0830(11) Uani 1 1 d . . .
C7 C 0.3428(5) 0.6816(3) 0.3800(3) 0.0977(14) Uani 1 1 d . . .
C6 C -0.2992(4) 0.8077(3) 0.2164(4) 0.1037(14) Uani 1 1 d . . .
C5 C 0.4204(3) 0.7911(2) 0.2860(3) 0.0866(11) Uani 1 1 d . . .
C4 C -0.1819(4) 0.8265(3) 0.2430(3) 0.1038(15) Uani 1 1 d . . .
C3 C -0.0070(3) 0.3512(3) -0.4314(3) 0.0856(12) Uani 1 1 d . . .
C2 C 0.398(4) 0.556(2) -0.433(2) 0.71(3) Uani 1 1 d . . .
C1 C 0.280(2) 0.5103(11) -0.498(2) 0.329(11) Uani 1 1 d . . .
O2 O 0.465(5) 0.5344(8) -0.4452(11) 0.64(3) Uani 1 1 d . . .
O1 O 0.323(5) 0.4723(9) -0.5594(19) 0.77(4) Uani 1 1 d . . .

loop_
_atom_site_aniso_label
_atom_site_aniso_U_11
_atom_site_aniso_U_22
_atom_site_aniso_U_33
_atom_site_aniso_U_23
_atom_site_aniso_U_13
_atom_site_aniso_U_12
Zn1 0.0474(2) 0.0597(2) 0.0481(2) -0.00270(13) 0.01337(15) 0.00682(13)
S2 0.0693(5) 0.0668(5) 0.0689(5) -0.0093(4) 0.0325(4) -0.0049(4)
S1 0.0795(6) 0.0617(5) 0.0667(5) -0.0078(4) 0.0105(4) -0.0054(4)
N6 0.0440(11) 0.0533(12) 0.0540(12) -0.0038(10) 0.0184(10) -0.0045(9)
N5 0.0439(11) 0.0556(13) 0.0546(12) -0.0050(10) 0.0181(10) -0.0004(9)
C32 0.0420(13) 0.0546(15) 0.0505(14) 0.0012(11) 0.0142(11) -0.0014(11)
C31 0.0439(13) 0.0577(15) 0.0534(14) -0.0036(12) 0.0191(11) -0.0040(11)
N4 0.0423(11) 0.0554(13) 0.0528(12) -0.0039(10) 0.0141(10) 0.0030(9)
C30 0.0435(13) 0.0471(13) 0.0512(13) -0.0004(11) 0.0183(11) -0.0021(10)
C29 0.0458(13) 0.0445(13) 0.0536(14) 0.0000(10) 0.0199(11) -0.0021(10)
C28 0.0423(13) 0.0536(14) 0.0519(14) -0.0022(11) 0.0161(11) -0.0015(11)
N3 0.0439(12) 0.0638(14) 0.0600(13) -0.0144(11) 0.0177(10) -0.0063(10)
N2 0.0411(12) 0.0785(17) 0.0754(17) -0.0008(14) 0.0201(12) -0.0043(12)
N1 0.0483(13) 0.0702(16) 0.0605(14) -0.0135(12) 0.0160(11) -0.0126(11)
C27 0.0485(14) 0.0612(17) 0.0675(17) -0.0143(13) 0.0254(13) -0.0086(12)
C26 0.0459(14) 0.0642(17) 0.0552(15) -0.0084(13) 0.0173(12) -0.0100(12)
C25 0.0474(14) 0.0601(16) 0.0661(17) -0.0115(13) 0.0204(13) -0.0043(12)
C24 0.0455(14) 0.0681(18) 0.0705(18) -0.0113(14) 0.0214(13) -0.0007(13)
C23 0.0588(18) 0.081(2) 0.0504(15) -0.0007(14) 0.0205(14) -0.0003(15)
C22 0.0455(15) 0.080(2) 0.0708(19) -0.0047(16) 0.0150(14) -0.0091(14)
C21 0.0638(19) 0.0619(17) 0.0585(17) -0.0151(14) 0.0134(14) 0.0020(14)
C20 0.0464(15) 0.0728(19) 0.0585(16) -0.0104(14) 0.0139(13) -0.0072(13)
C19 0.0429(13) 0.0652(17) 0.0624(16) -0.0117(13) 0.0187(12) -0.0021(12)
C18 0.0429(14) 0.0701(18) 0.0695(18) -0.0134(15) 0.0189(13) -0.0004(13)
C17 0.0485(16) 0.086(2) 0.079(2) -0.0282(18) 0.0156(15) -0.0066(15)
C16 0.0482(16) 0.085(2) 0.084(2) -0.0334(19) 0.0206(16) -0.0060(15)
C15 0.0521(16) 0.073(2) 0.076(2) -0.0066(16) 0.0259(15) -0.0007(14)
C14 0.0473(17) 0.124(3) 0.080(2) -0.042(2) 0.0237(16) -0.0154(18)
C13 0.084(2) 0.071(2) 0.070(2) -0.0090(17) 0.0168(19) 0.0033(18)
C12 0.055(2) 0.142(4) 0.096(3) 0.024(3) 0.026(2) 0.010(2)
C11 0.070(3) 0.090(3) 0.123(4) -0.016(3) 0.006(3) 0.019(2)
C10 0.101(3) 0.086(3) 0.102(3) -0.012(3) -0.007(3) 0.036(3)
C9 0.0572(19) 0.103(3) 0.068(2) 0.0060(19) 0.0232(16) -0.0058(18)
C8 0.076(2) 0.095(3) 0.078(2) -0.026(2) 0.028(2) 0.003(2)
C7 0.112(4) 0.084(3) 0.075(2) -0.002(2) 0.004(2) 0.020(2)
C6 0.084(3) 0.124(4) 0.112(4) -0.014(3) 0.045(3) 0.021(3)
C5 0.060(2) 0.090(3) 0.100(3) -0.021(2) 0.017(2) 0.0046(19)
C4 0.081(3) 0.122(4) 0.111(3) -0.033(3) 0.037(3) 0.015(3)
C3 0.0520(18) 0.128(3) 0.080(2) -0.038(2) 0.0274(17) -0.0213(19)
C2 1.12(7) 0.85(6) 0.35(3) -0.11(2) 0.50(4) -0.50(6)
C1 0.59(3) 0.146(10) 0.32(2) 0.097(13) 0.25(3) -0.034(16)
O2 1.34(8) 0.162(10) 0.221(12) 0.124(9) 0.03(3) -0.07(3)
O1 1.74(13) 0.173(12) 0.46(4) 0.100(16) 0.49(6) 0.19(3)

loop_
_atom_type_symbol
_atom_type_description
_atom_type_scat_dispersion_real
_atom_type_scat_dispersion_imag
_atom_type_scat_source
C C 0.0033 0.0016 'International Tables Vol C Tables 4.2.6.8 and 6.1.1.4'
H H 0.0000 0.0000 'International Tables Vol C Tables 4.2.6.8 and 6.1.1.4'
N N 0.0061 0.0033 'International Tables Vol C Tables 4.2.6.8 and 6.1.1.4'
O O 0.0106 0.0060 'International Tables Vol C Tables 4.2.6.8 and 6.1.1.4'
S S 0.1246 0.1234 'International Tables Vol C Tables 4.2.6.8 and 6.1.1.4'
Zn Zn 0.2839 1.4301 'International Tables Vol C Tables 4.2.6.8 and 6.1.1.4'

loop_
_geom_angle_atom_site_label_1
_geom_angle_atom_site_label_2
_geom_angle_atom_site_label_3
_geom_angle
_geom_angle_site_symmetry_1
_geom_angle_site_symmetry_3
N4 Zn1 N1 97.71(10) . 2_554
N4 Zn1 S2 102.16(7) . .
N1 Zn1 S2 110.00(8) 2_554 .
N4 Zn1 S1 109.65(7) . .
N1 Zn1 S1 101.52(8) 2_554 .
S2 Zn1 S1 131.14(4) . .
C23 S2 Zn1 103.63(12) . .
C21 S1 Zn1 105.29(11) . .
C31 N6 C29 114.8(2) . .
C28 N5 C29 115.2(2) . .
C24 C32 C20 118.8(2) . .
C24 C32 C28 121.6(2) . .
C20 C32 C28 119.6(2) . .
N6 C31 N3 125.4(2) . .
N6 C31 C26 118.1(2) . .
N3 C31 C26 116.5(2) . .
C18 N4 C25 118.4(2) . .
C18 N4 Zn1 120.90(18) . .
C25 N4 Zn1 120.61(18) . .
C27 C30 C19 118.5(2) . .
C27 C30 C29 120.4(2) . .
C19 C30 C29 121.1(2) . .
N6 C29 N5 124.8(2) . .
N6 C29 C30 118.9(2) . .
N5 C29 C30 116.2(2) . .
N3 C28 N5 124.7(2) . .
N3 C28 C32 118.3(2) . .
N5 C28 C32 117.0(2) . .
C28 N3 C31 115.0(2) . .
C15 N2 C22 117.1(3) . .
C3 N1 C17 118.4(3) . .
C3 N1 Zn1 120.3(2) . 2_544
C17 N1 Zn1 121.4(2) . 2_544
C25 C27 C30 119.7(3) . .
C16 C26 C14 118.3(3) . .
C16 C26 C31 120.7(2) . .
C14 C26 C31 121.0(3) . .
N4 C25 C27 122.1(3) . .
C32 C24 C15 118.0(3) . .
C8 C23 C9 119.4(3) . .
C8 C23 S2 122.4(3) . .
C9 C23 S2 118.2(3) . .
N2 C22 C20 123.9(3) . .
C13 C21 C5 119.7(4) . .
C13 C21 S1 122.6(3) . .
C5 C21 S1 117.6(3) . .
C32 C20 C22 118.3(3) . .
C18 C19 C30 118.1(3) . .
N4 C18 C19 123.2(3) . .
N1 C17 C16 122.3(3) . .
C17 C16 C26 119.8(3) . .
N2 C15 C24 123.9(3) . .
C26 C14 C3 118.2(3) . .
C21 C13 C7 120.5(4) . .
C6 C12 C9 121.5(4) . .
C10 C11 C5 121.4(5) . .
C11 C10 C7 120.4(4) . .
C23 C9 C12 118.6(4) . .
C23 C8 C4 120.7(4) . .
C13 C7 C10 118.6(5) . .
C12 C6 C4 119.2(4) . .
C11 C5 C21 119.4(4) . .
C6 C4 C8 120.5(4) . .
N1 C3 C14 123.1(3) . .
O2 C2 C1 107(4) . .
O1 C1 C2 102(3) . .

loop_
_geom_bond_atom_site_label_1
_geom_bond_atom_site_label_2
_geom_bond_distance
_geom_bond_site_symmetry_2
Zn1 N4 2.089(2) .
Zn1 N1 2.094(2) 2_554
Zn1 S2 2.2737(9) .
Zn1 S1 2.2771(9) .
S2 C23 1.771(3) .
S1 C21 1.778(3) .
N6 C31 1.323(3) .
N6 C29 1.335(3) .
N5 C28 1.334(3) .
N5 C29 1.337(3) .
C32 C24 1.383(4) .
C32 C20 1.385(4) .
C32 C28 1.487(4) .
C31 N3 1.337(3) .
C31 C26 1.483(4) .
N4 C18 1.335(4) .
N4 C25 1.345(4) .
C30 C27 1.382(4) .
C30 C19 1.401(4) .
C30 C29 1.482(4) .
C28 N3 1.327(3) .
N2 C15 1.321(4) .
N2 C22 1.335(4) .
N1 C3 1.326(4) .
N1 C17 1.340(4) .
N1 Zn1 2.094(2) 2_544
C27 C25 1.378(4) .
C26 C16 1.382(4) .
C26 C14 1.391(4) .
C24 C15 1.404(4) .
C23 C8 1.373(5) .
C23 C9 1.405(5) .
C22 C20 1.391(4) .
C21 C13 1.386(5) .
C21 C5 1.402(5) .
C19 C18 1.384(4) .
C17 C16 1.372(4) .
C14 C3 1.392(5) .
C13 C7 1.394(6) .
C12 C6 1.365(7) .
C12 C9 1.412(6) .
C11 C10 1.339(8) .
C11 C5 1.395(7) .
C10 C7 1.425(7) .
C8 C4 1.399(5) .
C6 C4 1.380(6) .
C2 O2 0.99(6) .
C2 C1 1.65(5) .
C1 O1 1.41(3) .
